data_1519127
loop_
_publ_author_name
'Underhill, Allan E.'
'Hursthouse, Michael B.'
'Malik, K.M. Abdul'

_publ_section_title
;
 C40H18F48Gd4O26, 3(C6H6), H2O
;
_journal_name_full 'Crystal Structure Report Archive'
_journal_page_first 1185
_journal_year 1993
_chemical_formula_moiety 'C40 H18 F48 Gd4 O26, 3(C6 H6), H2 O'
_chemical_formula_sum 'C58 H38 F48 Gd4 O27'
_chemical_formula_weight 2707.88
_space_group_IT_number 15
_symmetry_cell_setting monoclinic
_symmetry_space_group_name_Hall '-I 2ya'
_symmetry_space_group_name_H-M 'I 1 2/a 1'
_atom_sites_solution_hydrogens geom
_atom_sites_solution_primary direct
_atom_sites_solution_secondary difmap
_cell_angle_alpha 90.00
_cell_angle_beta 116.96(3)
_cell_angle_gamma 90.00
_cell_formula_units_Z 4
_cell_length_a 26.129(9)
_cell_length_b 12.714(5)
_cell_length_c 28.369(7)
_cell_measurement_temperature 293(2)
_cell_volume 8400(5)
_computing_cell_refinement REFINE
_computing_data_collection 'MADNES (Pflugrath & Messerschmidt, 1989)'
_computing_data_reduction 'ABSURD (Karaulov, 1992)'
_computing_publication_material SHELXL97
_computing_structure_refinement 'SHELXL97 (Sheldrick, 2008)'
_computing_structure_solution 'SIR92 (Altomare, Cascarano, Giacovazzo & Guagliardi, 1993)'
_diffrn_ambient_temperature 293(2)
_diffrn_measured_fraction_theta_full 0.847
_diffrn_measured_fraction_theta_max 0.847
_diffrn_measurement_device_type 'Delft instruments FAST area detector'
_diffrn_measurement_method 'Intensity measurements as described by Darr, Drake, Hursthouse & Malik (1993)'
_diffrn_radiation_monochromator graphite
_diffrn_radiation_source 'rotating anode generator'
_diffrn_radiation_type MoK\a
_diffrn_radiation_wavelength 0.71069
_diffrn_reflns_av_R_equivalents 0.0666
_diffrn_reflns_av_sigmaI/netI 0.2906
_diffrn_reflns_limit_h_max 28
_diffrn_reflns_limit_h_min -30
_diffrn_reflns_limit_k_max 13
_diffrn_reflns_limit_k_min -15
_diffrn_reflns_limit_l_max 32
_diffrn_reflns_limit_l_min -23
_diffrn_reflns_number 12423
_diffrn_reflns_theta_full 25.02
_diffrn_reflns_theta_max 25.02
_diffrn_reflns_theta_min 3.12
_exptl_absorpt_coefficient_mu 3.297
_exptl_absorpt_correction_type none
_exptl_crystal_colour unk
_exptl_crystal_density_diffrn 2.141
_exptl_crystal_density_method 'not measured'
_exptl_crystal_description unk
_exptl_crystal_F_000 5160
_exptl_crystal_size_max 0.20
_exptl_crystal_size_mid 0.20
_exptl_crystal_size_min 0.20
_refine_diff_density_max 0.968
_refine_diff_density_min -0.700
_refine_diff_density_rms 0.130
_refine_ls_extinction_method none
_refine_ls_goodness_of_fit_ref 0.462
_refine_ls_hydrogen_treatment constr
_refine_ls_matrix_type full
_refine_ls_number_parameters 623
_refine_ls_number_reflns 6295
_refine_ls_number_restraints 0
_refine_ls_restrained_S_all 0.462
_refine_ls_R_factor_all 0.0787
_refine_ls_R_factor_gt 0.0401
_refine_ls_shift/su_max 0.001
_refine_ls_shift/su_mean 0.000
_refine_ls_structure_factor_coef Fsqd
_refine_ls_weighting_details 'calc w=1/[\s^2^(Fo^2^)+(0.0000P)^2^+0.0000P] where P=(Fo^2^+2Fc^2^)/3'
_refine_ls_weighting_scheme calc
_refine_ls_wR_factor_gt 0.1054
_refine_ls_wR_factor_ref 0.1540
_reflns_number_gt 3152
_reflns_number_total 6295
_reflns_threshold_expression >2\s(I)
_cod_data_source_file eCrystal-1185.cif
_cod_data_source_block s92
_cod_depositor_comments
;
Citation :
Underhill, Allan E. and Hursthouse, Michael B. and Malik, K.M. Abdul (1993)
University of Southampton, Crystal Structure Report Archive. 
(doi:10.5258/ecrystals/1185)

http://ecrystals.chem.soton.ac.uk/1185/

The following automatic conversions were performed:

'_symmetry_cell_setting' value 'Monoclinic' changed to 'monoclinic'
according to the built-in table from CIF Core dictionary named
'cif_core.dic' version 2.4.1 from 2010-06-29.

Automatic conversion script
Id: cif_fix_values 3105 2015-03-04 15:46:00Z robertas 
;
_cod_original_sg_symbol_H-M I2/a
_cod_database_code 1519127

loop_
_symmetry_equiv_pos_as_xyz
'x, y, z'
'-x+1/2, y, -z'
'x+1/2, y+1/2, z+1/2'
'-x+1, y+1/2, -z+1/2'
'-x, -y, -z'
'x-1/2, -y, z'
'-x+1/2, -y+1/2, -z+1/2'
'x, -y+1/2, z+1/2'

loop_
_atom_site_label
_atom_site_type_symbol
_atom_site_fract_x
_atom_site_fract_y
_atom_site_fract_z
_atom_site_U_iso_or_equiv
_atom_site_adp_type
_atom_site_occupancy
_atom_site_symmetry_multiplicity
_atom_site_calc_flag
_atom_site_refinement_flags
_atom_site_disorder_assembly
_atom_site_disorder_group
Gd1 Gd 0.32868(2) 0.26145(4) 0.52318(2) 0.01965(18) Uani 1 1 d . . .
Gd2 Gd 0.23984(2) 0.03251(4) 0.43151(2) 0.02096(18) Uani 1 1 d . . .
F1 F 0.5065(3) 0.4575(8) 0.5543(3) 0.055(2) Uani 1 1 d . . .
F2 F 0.4477(4) 0.5854(8) 0.5326(4) 0.065(3) Uani 1 1 d . . .
F3 F 0.5122(4) 0.5688(8) 0.6133(4) 0.064(3) Uani 1 1 d . . .
F4 F 0.4289(4) 0.4509(8) 0.7252(3) 0.062(3) Uani 1 1 d . . .
F5 F 0.3467(4) 0.3797(7) 0.6937(3) 0.051(2) Uani 1 1 d . . .
F6 F 0.3537(4) 0.5415(8) 0.6789(4) 0.063(3) Uani 1 1 d . . .
F7 F 0.5031(4) 0.1685(10) 0.5023(5) 0.092(4) Uani 1 1 d . . .
F8 F 0.4699(5) 0.1870(9) 0.4192(5) 0.089(4) Uani 1 1 d . . .
F9 F 0.4427(4) 0.0585(8) 0.4502(5) 0.080(3) Uani 1 1 d . . .
F10 F 0.3481(4) 0.5605(6) 0.4123(3) 0.052(2) Uani 1 1 d . . .
F11 F 0.3487(4) 0.4667(7) 0.3503(3) 0.057(2) Uani 1 1 d . . .
F12 F 0.2719(3) 0.4836(8) 0.3590(4) 0.061(3) Uani 1 1 d . . .
F13 F 0.0730(4) -0.2162(9) 0.4044(4) 0.070(3) Uani 1 1 d . . .
F14 F 0.0438(4) -0.2458(10) 0.3250(5) 0.095(4) Uani 1 1 d . . .
F15 F 0.0355(4) -0.0945(9) 0.3509(5) 0.087(4) Uani 1 1 d . . .
F16 F 0.1862(4) -0.2890(8) 0.2710(4) 0.074(3) Uani 1 1 d . . .
F17 F 0.2296(5) -0.1501(8) 0.2710(4) 0.088(4) Uani 1 1 d . . .
F18 F 0.2694(4) -0.2631(9) 0.3297(4) 0.086(4) Uani 1 1 d . . .
F20 F 0.0640(4) 0.0394(8) 0.2568(4) 0.081(3) Uani 1 1 d . . .
F21 F 0.0670(4) 0.1994(8) 0.2780(4) 0.064(3) Uani 1 1 d . . .
F22 F 0.0891(4) 0.1513(11) 0.2171(3) 0.086(4) Uani 1 1 d . . .
F23 F 0.3480(5) 0.0744(12) 0.3348(5) 0.112(5) Uani 1 1 d . . .
F24 F 0.3154(5) 0.2221(10) 0.3083(5) 0.086(4) Uani 1 1 d . . .
F25 F 0.2803(4) 0.0948(11) 0.2559(4) 0.093(4) Uani 1 1 d . . .
O1 O 0.4061(3) 0.3827(7) 0.5451(3) 0.034(2) Uani 1 1 d . . .
O2 O 0.3431(4) 0.3647(7) 0.6009(3) 0.031(2) Uani 1 1 d . . .
O3 O 0.3861(4) 0.1888(7) 0.4863(3) 0.032(2) Uani 1 1 d . . .
O4 O 0.3165(3) 0.3696(6) 0.4475(3) 0.0262(19) Uani 1 1 d . . .
O5 O 0.1546(3) -0.0822(6) 0.4051(3) 0.0255(19) Uani 1 1 d . . .
O6 O 0.2376(3) -0.1003(7) 0.3704(3) 0.030(2) Uani 1 1 d . . .
O7 O 0.1604(3) 0.0993(6) 0.3520(3) 0.0278(19) Uani 1 1 d . . .
O8 O 0.2776(3) 0.1051(6) 0.3762(3) 0.0281(19) Uani 1 1 d . . .
O9 O 0.2500 0.4032(8) 0.5000 0.025(3) Uani 1 2 d S . .
O10 O 0.2500 -0.1145(9) 0.5000 0.030(3) Uani 1 2 d S . .
O11 O 0.3106(3) 0.0750(6) 0.5195(3) 0.0203(17) Uani 1 1 d . . .
O12 O 0.2413(3) 0.2155(6) 0.4468(3) 0.0178(16) Uani 1 1 d . . .
O13 O 0.4068(3) 0.1791(7) 0.6012(3) 0.037(2) Uani 1 1 d . . .
O14 O 0.3342(4) -0.0592(9) 0.4550(4) 0.053(3) Uani 1 1 d . . .
O15 O 0.4251(8) 0.5079(16) 0.0365(9) 0.051(5) Uani 0.50 1 d P . .
C1 C 0.4752(6) 0.5176(13) 0.5692(6) 0.044(4) Uani 1 1 d . . .
C2 C 0.4343(5) 0.4458(10) 0.5825(5) 0.028(3) Uani 1 1 d . . .
C3 C 0.4269(5) 0.4628(11) 0.6264(5) 0.032(3) Uani 1 1 d . . .
H3 H 0.4530 0.5059 0.6528 0.038 Uiso 1 1 calc R . .
C4 C 0.3829(5) 0.4195(10) 0.6334(5) 0.026(3) Uani 1 1 d . . .
C5 C 0.3784(6) 0.4470(11) 0.6834(5) 0.038(3) Uani 1 1 d . . .
C6 C 0.4561(7) 0.1605(12) 0.4575(7) 0.049(4) Uani 1 1 d . . .
C7 C 0.4070(6) 0.2256(11) 0.4578(5) 0.035(3) Uani 1 1 d . . .
C8 C 0.3911(5) 0.3158(10) 0.4274(5) 0.031(3) Uani 1 1 d . . .
H8 H 0.4120 0.3361 0.4097 0.037 Uiso 1 1 calc R . .
C9 C 0.3444(5) 0.3782(9) 0.4224(5) 0.025(3) Uani 1 1 d . . .
C10 C 0.3279(6) 0.4727(11) 0.3854(5) 0.037(3) Uani 1 1 d . . .
C11 C 0.0680(7) -0.1769(13) 0.3606(6) 0.047(4) Uani 1 1 d . . .
C13 C 0.1456(5) -0.1815(10) 0.3319(5) 0.032(3) Uani 1 1 d . . .
H13 H 0.1204 -0.2222 0.3036 0.038 Uiso 1 1 calc R . .
C12 C 0.1279(5) -0.1422(10) 0.3668(4) 0.028(3) Uani 1 1 d . . .
C14 C 0.2006(5) -0.1619(9) 0.3377(5) 0.027(3) Uani 1 1 d . . .
C15 C 0.2217(6) -0.2179(12) 0.3009(6) 0.040(3) Uani 1 1 d . . .
C16 C 0.0941(6) 0.1257(12) 0.2636(5) 0.041(4) Uani 1 1 d . . .
C17 C 0.1556(5) 0.1100(9) 0.3053(4) 0.022(3) Uani 1 1 d . . .
C18 C 0.1983(6) 0.1154(11) 0.2893(5) 0.037(3) Uani 1 1 d . . .
H18 H 0.1879 0.1222 0.2535 0.044 Uiso 1 1 calc R . .
C19 C 0.2565(5) 0.1110(10) 0.3253(5) 0.030(3) Uani 1 1 d . . .
C20 C 0.2999(6) 0.1201(13) 0.3050(6) 0.047(4) Uani 1 1 d . . .
C21 C 0.0793(9) 0.6508(17) 0.1344(10) 0.091(7) Uani 1 1 d . . .
H21 H 0.0916 0.6135 0.1133 0.110 Uiso 1 1 calc R . .
C22 C 0.0587(7) 0.5993(14) 0.1655(8) 0.063(5) Uani 1 1 d . . .
H22 H 0.0572 0.5262 0.1655 0.075 Uiso 1 1 calc R . .
C23 C 0.0402(7) 0.6566(16) 0.1966(8) 0.072(6) Uani 1 1 d . . .
H23 H 0.0272 0.6216 0.2180 0.087 Uiso 1 1 calc R . .
C24 C 0.0411(7) 0.7672(16) 0.1961(7) 0.070(6) Uani 1 1 d . . .
H24 H 0.0273 0.8050 0.2161 0.084 Uiso 1 1 calc R . .
C25 C 0.0626(7) 0.8208(15) 0.1655(8) 0.067(5) Uani 1 1 d . . .
H25 H 0.0642 0.8938 0.1652 0.080 Uiso 1 1 calc R . .
C26 C 0.0810(9) 0.761(2) 0.1360(10) 0.100(8) Uani 1 1 d . . .
H26 H 0.0955 0.7957 0.1158 0.120 Uiso 1 1 calc R . .
C27 C 0.2999(6) 0.8540(11) 0.0435(6) 0.041(4) Uani 1 1 d . . .
H27 H 0.3350 0.8505 0.0737 0.049 Uiso 1 1 calc R . .
C28 C 0.2987(7) 0.8577(11) -0.0053(6) 0.046(4) Uani 1 1 d . . .
H28 H 0.3331 0.8618 -0.0077 0.056 Uiso 1 1 calc R . .
C29 C 0.2502(6) 0.8555(10) -0.0485(5) 0.037(3) Uani 1 1 d . . .
H29 H 0.2493 0.8549 -0.0816 0.045 Uiso 1 1 calc R . .

loop_
_atom_site_aniso_label
_atom_site_aniso_U_11
_atom_site_aniso_U_22
_atom_site_aniso_U_33
_atom_site_aniso_U_23
_atom_site_aniso_U_13
_atom_site_aniso_U_12
Gd1 0.0210(4) 0.0197(3) 0.0196(3) -0.0016(2) 0.0104(3) -0.0016(2)
Gd2 0.0261(4) 0.0195(3) 0.0200(3) -0.0024(2) 0.0128(3) -0.0022(2)
F1 0.040(5) 0.084(7) 0.055(6) -0.011(5) 0.033(4) -0.018(4)
F2 0.064(6) 0.061(6) 0.066(7) 0.011(5) 0.028(5) -0.017(5)
F3 0.049(5) 0.081(7) 0.062(6) -0.020(5) 0.025(5) -0.037(5)
F4 0.047(5) 0.107(8) 0.027(5) -0.029(5) 0.011(4) -0.024(5)
F5 0.063(6) 0.064(6) 0.040(5) -0.006(4) 0.036(4) -0.015(5)
F6 0.086(7) 0.060(6) 0.062(6) -0.014(5) 0.050(6) 0.005(5)
F7 0.043(6) 0.119(10) 0.090(9) -0.030(7) 0.008(6) 0.021(6)
F8 0.116(9) 0.082(8) 0.126(10) 0.022(7) 0.105(8) 0.040(7)
F9 0.074(7) 0.052(7) 0.139(10) -0.013(6) 0.069(7) 0.014(5)
F10 0.083(6) 0.028(5) 0.053(6) 0.005(4) 0.037(5) -0.002(4)
F11 0.085(7) 0.058(6) 0.054(6) 0.015(4) 0.055(5) 0.004(5)
F12 0.037(5) 0.084(7) 0.054(6) 0.037(5) 0.013(4) 0.001(5)
F13 0.048(6) 0.095(8) 0.079(7) 0.023(6) 0.038(5) -0.007(5)
F14 0.058(6) 0.138(11) 0.095(9) -0.077(8) 0.040(6) -0.069(7)
F15 0.036(5) 0.070(8) 0.150(11) 0.023(7) 0.039(6) 0.015(5)
F16 0.086(7) 0.075(7) 0.086(8) -0.054(6) 0.060(6) -0.025(6)
F17 0.175(11) 0.049(6) 0.103(9) 0.003(6) 0.119(9) -0.002(7)
F18 0.073(7) 0.112(9) 0.061(7) -0.033(6) 0.021(6) 0.049(7)
F20 0.043(6) 0.066(7) 0.097(8) -0.018(6) 0.000(5) -0.017(5)
F21 0.044(5) 0.077(7) 0.060(6) 0.008(5) 0.015(5) 0.025(5)
F22 0.055(6) 0.165(12) 0.026(5) 0.020(6) 0.007(4) 0.008(6)
F23 0.076(8) 0.197(15) 0.094(9) 0.074(9) 0.067(7) 0.070(9)
F24 0.086(8) 0.100(9) 0.092(8) -0.008(7) 0.059(7) -0.044(7)
F25 0.071(7) 0.173(13) 0.057(7) -0.038(7) 0.048(6) -0.034(7)
O1 0.032(5) 0.043(6) 0.031(5) -0.007(4) 0.017(4) -0.015(4)
O2 0.034(5) 0.026(5) 0.037(5) -0.005(4) 0.021(4) 0.000(4)
O3 0.045(5) 0.030(5) 0.033(5) -0.003(4) 0.029(4) -0.001(4)
O4 0.025(5) 0.031(5) 0.022(5) -0.002(3) 0.010(4) -0.003(4)
O5 0.027(5) 0.023(5) 0.024(5) -0.002(3) 0.010(4) -0.010(4)
O6 0.037(5) 0.029(5) 0.033(5) -0.008(4) 0.025(4) -0.009(4)
O7 0.038(5) 0.025(5) 0.024(5) -0.002(3) 0.017(4) -0.007(4)
O8 0.030(5) 0.025(5) 0.034(6) -0.006(4) 0.018(4) -0.005(4)
O9 0.039(7) 0.009(6) 0.030(7) 0.000 0.018(6) 0.000
O10 0.032(7) 0.019(6) 0.034(7) 0.000 0.010(6) 0.000
O11 0.026(4) 0.020(4) 0.017(4) 0.000(3) 0.012(3) 0.000(3)
O12 0.022(4) 0.019(4) 0.016(4) -0.002(3) 0.012(3) -0.005(3)
O13 0.031(5) 0.040(6) 0.027(5) 0.002(4) 0.001(4) -0.005(4)
O14 0.033(6) 0.081(8) 0.043(6) -0.011(5) 0.015(5) 0.034(5)
O15 0.042(12) 0.040(12) 0.070(15) -0.003(10) 0.023(11) -0.020(10)
C1 0.038(9) 0.067(11) 0.028(8) -0.010(7) 0.014(7) -0.001(8)
C2 0.017(7) 0.029(7) 0.035(8) -0.007(6) 0.010(6) -0.005(5)
C3 0.016(7) 0.044(8) 0.035(8) -0.010(6) 0.011(6) -0.005(6)
C4 0.029(7) 0.031(7) 0.016(6) -0.007(5) 0.010(5) 0.003(6)
C5 0.043(9) 0.037(8) 0.035(8) -0.004(6) 0.019(7) -0.010(7)
C6 0.046(10) 0.042(10) 0.077(12) -0.010(8) 0.043(10) -0.003(7)
C7 0.037(8) 0.044(9) 0.026(7) -0.015(6) 0.017(6) -0.001(6)
C8 0.043(8) 0.027(7) 0.040(8) 0.002(6) 0.034(7) 0.002(6)
C9 0.033(7) 0.025(7) 0.017(7) -0.006(5) 0.012(6) -0.010(5)
C10 0.048(9) 0.037(8) 0.037(8) -0.002(6) 0.030(7) -0.005(6)
C11 0.050(10) 0.045(10) 0.053(10) -0.006(8) 0.030(8) 0.002(8)
C13 0.029(7) 0.038(8) 0.033(8) -0.014(6) 0.018(6) -0.013(6)
C12 0.014(6) 0.040(8) 0.016(6) 0.009(5) -0.005(5) 0.013(5)
C14 0.039(8) 0.013(6) 0.024(7) 0.001(5) 0.010(6) 0.009(5)
C15 0.037(9) 0.052(9) 0.038(9) -0.006(7) 0.022(7) -0.002(7)
C16 0.039(9) 0.054(10) 0.029(8) -0.002(7) 0.013(7) -0.007(7)
C17 0.021(6) 0.032(7) 0.014(6) 0.004(5) 0.010(5) 0.011(5)
C18 0.049(9) 0.037(8) 0.026(8) 0.001(6) 0.017(7) -0.003(6)
C19 0.032(8) 0.021(7) 0.037(8) -0.010(5) 0.016(6) -0.006(5)
C20 0.040(9) 0.058(11) 0.047(10) 0.017(8) 0.023(8) 0.004(8)
C21 0.099(17) 0.058(14) 0.12(2) 0.001(13) 0.058(15) -0.011(12)
C22 0.056(11) 0.044(10) 0.091(15) -0.003(9) 0.037(10) -0.010(8)
C23 0.051(11) 0.074(14) 0.084(15) 0.044(11) 0.024(10) 0.020(10)
C24 0.054(11) 0.087(15) 0.045(11) 0.009(9) 0.001(9) 0.024(10)
C25 0.069(12) 0.053(11) 0.083(14) 0.021(10) 0.038(11) 0.004(9)
C26 0.083(16) 0.11(2) 0.13(2) 0.044(16) 0.068(16) 0.020(14)
C27 0.025(8) 0.035(8) 0.046(9) 0.007(6) 0.001(7) -0.002(6)
C28 0.065(11) 0.029(8) 0.061(11) -0.001(7) 0.042(9) -0.003(7)
C29 0.059(10) 0.028(7) 0.024(8) 0.004(5) 0.018(7) -0.004(7)

loop_
_atom_type_symbol
_atom_type_description
_atom_type_scat_dispersion_real
_atom_type_scat_dispersion_imag
_atom_type_scat_source
C C 0.0033 0.0016 'International Tables Vol C Tables 4.2.6.8 and 6.1.1.4'
H H 0.0000 0.0000 'International Tables Vol C Tables 4.2.6.8 and 6.1.1.4'
O O 0.0106 0.0060 'International Tables Vol C Tables 4.2.6.8 and 6.1.1.4'
F F 0.0171 0.0103 'International Tables Vol C Tables 4.2.6.8 and 6.1.1.4'
Gd Gd -0.1653 3.9035 'International Tables Vol C Tables 4.2.6.8 and 6.1.1.4'

loop_
_geom_angle_atom_site_label_1
_geom_angle_atom_site_label_2
_geom_angle_atom_site_label_3
_geom_angle
_geom_angle_site_symmetry_1
_geom_angle_site_symmetry_3
O3 Gd1 O1 74.7(3) . .
O3 Gd1 O12 92.3(3) . .
O1 Gd1 O12 137.5(3) . .
O3 Gd1 O11 75.5(3) . .
O1 Gd1 O11 140.5(3) . .
O12 Gd1 O11 68.5(2) . .
O3 Gd1 O12 142.6(3) . 2_556
O1 Gd1 O12 138.7(3) . 2_556
O12 Gd1 O12 72.4(3) . 2_556
O11 Gd1 O12 67.2(2) . 2_556
O3 Gd1 O2 137.5(3) . .
O1 Gd1 O2 69.7(3) . .
O12 Gd1 O2 129.7(3) . .
O11 Gd1 O2 120.9(3) . .
O12 Gd1 O2 69.1(3) 2_556 .
O3 Gd1 O4 71.8(3) . .
O1 Gd1 O4 67.9(3) . .
O12 Gd1 O4 69.7(2) . .
O11 Gd1 O4 124.8(3) . .
O12 Gd1 O4 129.0(2) 2_556 .
O2 Gd1 O4 113.3(3) . .
O3 Gd1 O13 78.4(3) . .
O1 Gd1 O13 77.4(3) . .
O12 Gd1 O13 140.3(3) . .
O11 Gd1 O13 71.8(3) . .
O12 Gd1 O13 91.8(3) 2_556 .
O2 Gd1 O13 72.0(3) . .
O4 Gd1 O13 138.9(3) . .
O3 Gd1 O9 138.5(2) . .
O1 Gd1 O9 95.6(3) . .
O12 Gd1 O9 67.6(2) . .
O11 Gd1 O9 123.8(2) . .
O12 Gd1 O9 67.4(2) 2_556 .
O2 Gd1 O9 68.6(2) . .
O4 Gd1 O9 67.2(2) . .
O13 Gd1 O9 139.8(2) . .
O3 Gd1 Gd1 131.7(2) . 2_556
O1 Gd1 Gd1 139.8(2) . 2_556
O12 Gd1 Gd1 39.79(17) . 2_556
O11 Gd1 Gd1 79.64(17) . 2_556
O12 Gd1 Gd1 39.57(17) 2_556 2_556
O2 Gd1 Gd1 90.71(19) . 2_556
O4 Gd1 Gd1 90.40(18) . 2_556
O13 Gd1 Gd1 130.7(2) . 2_556
O9 Gd1 Gd1 44.20(17) . 2_556
O3 Gd1 Gd2 73.7(2) . .
O1 Gd1 Gd2 146.5(2) . .
O12 Gd1 Gd2 34.91(18) . .
O11 Gd1 Gd2 35.88(17) . .
O12 Gd1 Gd2 74.77(18) 2_556 .
O2 Gd1 Gd2 143.7(2) . .
O4 Gd1 Gd2 91.91(19) . .
O13 Gd1 Gd2 106.4(2) . .
O9 Gd1 Gd2 100.76(15) . .
Gd1 Gd1 Gd2 62.18(2) 2_556 .
O3 Gd1 Gd2 109.2(2) . 2_556
O1 Gd1 Gd2 148.3(2) . 2_556
O12 Gd1 Gd2 74.16(17) . 2_556
O11 Gd1 Gd2 34.44(17) . 2_556
O12 Gd1 Gd2 34.30(17) 2_556 2_556
O2 Gd1 Gd2 90.5(2) . 2_556
O4 Gd1 Gd2 143.83(18) . 2_556
O13 Gd1 Gd2 72.9(2) . 2_556
O9 Gd1 Gd2 99.90(15) . 2_556
Gd1 Gd1 Gd2 61.25(2) 2_556 2_556
Gd2 Gd1 Gd2 56.09(3) . 2_556
O12 Gd2 O11 68.6(2) . 2_556
O12 Gd2 O8 76.3(3) . .
O11 Gd2 O8 143.4(3) 2_556 .
O12 Gd2 O11 69.3(2) . .
O11 Gd2 O11 73.1(3) 2_556 .
O8 Gd2 O11 104.1(3) . .
O12 Gd2 O6 144.8(3) . .
O11 Gd2 O6 138.2(3) 2_556 .
O8 Gd2 O6 71.3(3) . .
O11 Gd2 O6 131.6(3) . .
O12 Gd2 O7 76.2(3) . .
O11 Gd2 O7 89.8(3) 2_556 .
O8 Gd2 O7 71.8(3) . .
O11 Gd2 O7 145.1(3) . .
O6 Gd2 O7 81.0(3) . .
O12 Gd2 O5 124.9(3) . .
O11 Gd2 O5 69.4(3) 2_556 .
O8 Gd2 O5 127.7(3) . .
O11 Gd2 O5 127.6(3) . .
O6 Gd2 O5 69.1(3) . .
O7 Gd2 O5 69.6(3) . .
O12 Gd2 O14 118.2(3) . .
O11 Gd2 O14 133.3(3) 2_556 .
O8 Gd2 O14 72.9(3) . .
O11 Gd2 O14 68.3(3) . .
O6 Gd2 O14 64.4(3) . .
O7 Gd2 O14 136.7(3) . .
O5 Gd2 O14 116.4(3) . .
O12 Gd2 O10 125.3(2) . .
O11 Gd2 O10 67.9(2) 2_556 .
O8 Gd2 O10 146.1(2) . .
O11 Gd2 O10 67.5(2) . .
O6 Gd2 O10 89.7(3) . .
O7 Gd2 O10 134.12(19) . .
O5 Gd2 O10 65.1(2) . .
O14 Gd2 O10 73.6(3) . .
O12 Gd2 Gd2 79.85(17) . 2_556
O11 Gd2 Gd2 39.87(18) 2_556 2_556
O8 Gd2 Gd2 142.28(19) . 2_556
O11 Gd2 Gd2 39.29(18) . 2_556
O6 Gd2 Gd2 135.0(2) . 2_556
O7 Gd2 Gd2 129.54(19) . 2_556
O5 Gd2 Gd2 89.93(19) . 2_556
O14 Gd2 Gd2 93.7(2) . 2_556
O10 Gd2 Gd2 45.49(17) . 2_556
O12 Gd2 Gd1 35.56(18) . .
O11 Gd2 Gd1 76.07(18) 2_556 .
O8 Gd2 Gd1 81.45(19) . .
O11 Gd2 Gd1 36.07(18) . .
O6 Gd2 Gd1 145.08(19) . .
O7 Gd2 Gd1 111.07(19) . .
O5 Gd2 Gd1 145.52(19) . .
O14 Gd2 Gd1 87.3(3) . .
O10 Gd2 Gd1 102.05(16) . .
Gd2 Gd2 Gd1 62.42(2) 2_556 .
O12 Gd2 Gd1 35.12(17) . 2_556
O11 Gd2 Gd1 35.11(18) 2_556 2_556
O8 Gd2 Gd1 108.4(2) . 2_556
O11 Gd2 Gd1 75.09(18) . 2_556
O6 Gd2 Gd1 153.1(2) . 2_556
O7 Gd2 Gd1 73.74(19) . 2_556
O5 Gd2 Gd1 93.11(19) . 2_556
O14 Gd2 Gd1 142.2(2) . 2_556
O10 Gd2 Gd1 101.18(15) . 2_556
Gd2 Gd2 Gd1 61.49(2) 2_556 2_556
Gd1 Gd2 Gd1 56.58(3) . 2_556
C2 O1 Gd1 136.7(8) . .
C4 O2 Gd1 134.7(7) . .
C7 O3 Gd1 133.4(8) . .
C9 O4 Gd1 133.0(8) . .
C12 O5 Gd2 133.9(8) . .
C14 O6 Gd2 136.5(8) . .
C17 O7 Gd2 129.9(7) . .
C19 O8 Gd2 131.5(7) . .
Gd1 O9 Gd1 91.6(3) 2_556 .
Gd2 O10 Gd2 89.0(3) 2_556 .
Gd2 O11 Gd2 100.8(3) 2_556 .
Gd2 O11 Gd1 110.4(3) 2_556 .
Gd2 O11 Gd1 108.1(3) . .
Gd2 O12 Gd1 109.5(3) . .
Gd2 O12 Gd1 110.6(3) . 2_556
Gd1 O12 Gd1 100.6(3) . 2_556
F2 C1 F1 109.1(12) . .
F2 C1 F3 109.1(14) . .
F1 C1 F3 106.7(11) . .
F2 C1 C2 112.9(12) . .
F1 C1 C2 109.1(13) . .
F3 C1 C2 109.7(11) . .
O1 C2 C3 126.7(12) . .
O1 C2 C1 111.5(11) . .
C3 C2 C1 121.3(11) . .
C2 C3 C4 123.1(11) . .
C2 C3 H3 118.5 . .
C4 C3 H3 118.5 . .
O2 C4 C3 126.5(11) . .
O2 C4 C5 115.3(11) . .
C3 C4 C5 118.1(11) . .
F5 C5 F4 107.4(11) . .
F5 C5 F6 106.2(11) . .
F4 C5 F6 107.1(11) . .
F5 C5 C4 112.6(11) . .
F4 C5 C4 112.3(11) . .
F6 C5 C4 110.9(11) . .
F7 C6 F9 107.0(15) . .
F7 C6 F8 106.7(13) . .
F9 C6 F8 105.5(13) . .
F7 C6 C7 111.9(13) . .
F9 C6 C7 111.4(12) . .
F8 C6 C7 113.8(14) . .
O3 C7 C8 128.1(12) . .
O3 C7 C6 114.3(13) . .
C8 C7 C6 117.5(12) . .
C7 C8 C9 122.1(11) . .
C7 C8 H8 118.9 . .
C9 C8 H8 118.9 . .
O4 C9 C8 127.2(11) . .
O4 C9 C10 114.3(11) . .
C8 C9 C10 118.3(11) . .
F12 C10 F10 106.9(12) . .
F12 C10 F11 107.8(11) . .
F10 C10 F11 106.7(11) . .
F12 C10 C9 111.7(11) . .
F10 C10 C9 110.8(11) . .
F11 C10 C9 112.7(11) . .
F14 C11 F13 107.3(15) . .
F14 C11 F15 110.3(15) . .
F13 C11 F15 106.8(13) . .
F14 C11 C12 113.4(12) . .
F13 C11 C12 110.0(12) . .
F15 C11 C12 108.8(13) . .
C12 C13 C14 121.3(11) . .
C12 C13 H13 119.4 . .
C14 C13 H13 119.4 . .
O5 C12 C13 128.0(12) . .
O5 C12 C11 114.0(11) . .
C13 C12 C11 117.9(11) . .
O6 C14 C13 127.2(11) . .
O6 C14 C15 112.9(11) . .
C13 C14 C15 119.9(11) . .
F18 C15 F17 108.6(13) . .
F18 C15 F16 107.8(14) . .
F17 C15 F16 108.4(13) . .
F18 C15 C14 108.5(11) . .
F17 C15 C14 110.3(12) . .
F16 C15 C14 113.2(11) . .
F22 C16 F20 106.3(13) . .
F22 C16 F21 108.0(13) . .
F20 C16 F21 105.4(12) . .
F22 C16 C17 113.9(11) . .
F20 C16 C17 110.9(12) . .
F21 C16 C17 111.9(11) . .
O7 C17 C18 129.0(11) . .
O7 C17 C16 113.2(10) . .
C18 C17 C16 117.7(11) . .
C17 C18 C19 122.1(12) . .
C17 C18 H18 119.0 . .
C19 C18 H18 119.0 . .
O8 C19 C18 126.2(12) . .
O8 C19 C20 114.9(11) . .
C18 C19 C20 118.8(12) . .
F25 C20 F23 112.7(15) . .
F25 C20 F24 105.8(13) . .
F23 C20 F24 102.4(14) . .
F25 C20 C19 113.6(13) . .
F23 C20 C19 113.4(12) . .
F24 C20 C19 107.9(13) . .
C22 C21 C26 118(2) . .
C22 C21 H21 121.1 . .
C26 C21 H21 121.1 . .
C23 C22 C21 120.1(18) . .
C23 C22 H22 119.9 . .
C21 C22 H22 119.9 . .
C22 C23 C24 120.4(18) . .
C22 C23 H23 119.8 . .
C24 C23 H23 119.8 . .
C23 C24 C25 120.2(19) . .
C23 C24 H24 119.9 . .
C25 C24 H24 119.9 . .
C26 C25 C24 117.3(19) . .
C26 C25 H25 121.4 . .
C24 C25 H25 121.4 . .
C25 C26 C21 124(2) . .
C25 C26 H26 118.0 . .
C21 C26 H26 118.0 . .
C28 C27 C29 121.1(13) . 2
C28 C27 H27 119.4 . .
C29 C27 H27 119.4 2 .
C29 C28 C27 120.9(14) . .
C29 C28 H28 119.6 . .
C27 C28 H28 119.6 . .
C28 C29 C27 117.9(13) . 2
C28 C29 H29 121.1 . .
C27 C29 H29 121.1 2 .

loop_
_geom_bond_atom_site_label_1
_geom_bond_atom_site_label_2
_geom_bond_distance
_geom_bond_site_symmetry_2
Gd1 O3 2.373(8) .
Gd1 O1 2.391(8) .
Gd1 O12 2.402(7) .
Gd1 O11 2.410(7) .
Gd1 O12 2.413(7) 2_556
Gd1 O2 2.445(8) .
Gd1 O4 2.446(8) .
Gd1 O13 2.463(8) .
Gd1 O9 2.584(7) .
Gd2 O12 2.363(7) .
Gd2 O11 2.370(7) 2_556
Gd2 O8 2.387(8) .
Gd2 O11 2.399(7) .
Gd2 O6 2.401(8) .
Gd2 O7 2.423(8) .
Gd2 O5 2.478(7) .
Gd2 O14 2.529(8) .
Gd2 O10 2.622(8) .
F1 C1 1.323(16) .
F2 C1 1.290(18) .
F3 C1 1.351(16) .
F4 C5 1.317(15) .
F5 C5 1.314(15) .
F6 C5 1.342(16) .
F7 C6 1.309(18) .
F8 C6 1.335(18) .
F9 C6 1.334(18) .
F10 C10 1.320(16) .
F11 C10 1.336(14) .
F12 C10 1.314(15) .
F13 C11 1.288(18) .
F14 C11 1.269(18) .
F15 C11 1.297(18) .
F16 C15 1.297(16) .
F17 C15 1.292(17) .
F18 C15 1.277(16) .
F20 C16 1.312(17) .
F21 C16 1.344(17) .
F22 C16 1.308(16) .
F23 C20 1.292(17) .
F24 C20 1.350(19) .
F25 C20 1.289(18) .
O1 C2 1.266(15) .
O2 C4 1.244(14) .
O3 C7 1.252(15) .
O4 C9 1.231(14) .
O5 C12 1.249(14) .
O6 C14 1.263(14) .
O7 C17 1.279(13) .
O8 C19 1.291(15) .
O9 Gd1 2.584(7) 2_556
O10 Gd2 2.622(8) 2_556
O11 Gd2 2.370(7) 2_556
O12 Gd1 2.413(7) 2_556
C1 C2 1.576(19) .
C2 C3 1.360(17) .
C3 C4 1.368(17) .
C3 H3 0.9300 .
C4 C5 1.516(17) .
C6 C7 1.530(19) .
C7 C8 1.381(19) .
C8 C9 1.409(17) .
C8 H8 0.9300 .
C9 C10 1.524(18) .
C11 C12 1.558(19) .
C13 C12 1.365(17) .
C13 C14 1.392(17) .
C13 H13 0.9300 .
C14 C15 1.556(18) .
C16 C17 1.517(17) .
C17 C18 1.382(17) .
C18 C19 1.397(18) .
C18 H18 0.9300 .
C19 C20 1.490(18) .
C21 C22 1.39(3) .
C21 C26 1.40(3) .
C21 H21 0.9300 .
C22 C23 1.39(3) .
C22 H22 0.9300 .
C23 C24 1.41(3) .
C23 H23 0.9300 .
C24 C25 1.41(2) .
C24 H24 0.9300 .
C25 C26 1.37(3) .
C25 H25 0.9300 .
C26 H26 0.9300 .
C27 C28 1.37(2) .
C27 C29 1.377(19) 2
C27 H27 0.9300 .
C28 C29 1.31(2) .
C28 H28 0.9300 .
C29 C27 1.377(19) 2
C29 H29 0.9300 .

loop_
_geom_torsion_atom_site_label_1
_geom_torsion_atom_site_label_2
_geom_torsion_atom_site_label_3
_geom_torsion_atom_site_label_4
_geom_torsion
_geom_torsion_site_symmetry_1
_geom_torsion_site_symmetry_2
_geom_torsion_site_symmetry_3
_geom_torsion_site_symmetry_4
O3 Gd1 Gd2 O12 -119.5(4) . . . .
O1 Gd1 Gd2 O12 -99.8(5) . . . .
O11 Gd1 Gd2 O12 152.9(4) . . . .
O12 Gd1 Gd2 O12 80.9(3) 2_556 . . .
O2 Gd1 Gd2 O12 86.4(4) . . . .
O4 Gd1 Gd2 O12 -49.1(3) . . . .
O13 Gd1 Gd2 O12 168.2(4) . . . .
O9 Gd1 Gd2 O12 18.1(3) . . . .
Gd1 Gd1 Gd2 O12 40.4(3) 2_556 . . .
Gd2 Gd1 Gd2 O12 112.9(3) 2_556 . . .
O3 Gd1 Gd2 O11 167.9(3) . . . 2_556
O1 Gd1 Gd2 O11 -172.4(4) . . . 2_556
O12 Gd1 Gd2 O11 -72.6(3) . . . 2_556
O11 Gd1 Gd2 O11 80.3(3) . . . 2_556
O12 Gd1 Gd2 O11 8.4(3) 2_556 . . 2_556
O2 Gd1 Gd2 O11 13.8(4) . . . 2_556
O4 Gd1 Gd2 O11 -121.7(3) . . . 2_556
O13 Gd1 Gd2 O11 95.7(3) . . . 2_556
O9 Gd1 Gd2 O11 -54.5(2) . . . 2_556
Gd1 Gd1 Gd2 O11 -32.20(18) 2_556 . . 2_556
Gd2 Gd1 Gd2 O11 40.30(18) 2_556 . . 2_556
O3 Gd1 Gd2 O8 -41.1(3) . . . .
O1 Gd1 Gd2 O8 -21.5(4) . . . .
O12 Gd1 Gd2 O8 78.4(4) . . . .
O11 Gd1 Gd2 O8 -128.8(4) . . . .
O12 Gd1 Gd2 O8 159.3(3) 2_556 . . .
O2 Gd1 Gd2 O8 164.8(4) . . . .
O4 Gd1 Gd2 O8 29.3(3) . . . .
O13 Gd1 Gd2 O8 -113.4(3) . . . .
O9 Gd1 Gd2 O8 96.5(2) . . . .
Gd1 Gd1 Gd2 O8 118.7(2) 2_556 . . .
Gd2 Gd1 Gd2 O8 -168.8(2) 2_556 . . .
O3 Gd1 Gd2 O11 87.6(4) . . . .
O1 Gd1 Gd2 O11 107.3(5) . . . .
O12 Gd1 Gd2 O11 -152.9(4) . . . .
O12 Gd1 Gd2 O11 -71.9(3) 2_556 . . .
O2 Gd1 Gd2 O11 -66.5(5) . . . .
O4 Gd1 Gd2 O11 158.1(4) . . . .
O13 Gd1 Gd2 O11 15.4(4) . . . .
O9 Gd1 Gd2 O11 -134.8(3) . . . .
Gd1 Gd1 Gd2 O11 -112.5(3) 2_556 . . .
Gd2 Gd1 Gd2 O11 -40.0(3) 2_556 . . .
O3 Gd1 Gd2 O6 -2.6(4) . . . .
O1 Gd1 Gd2 O6 17.0(5) . . . .
O12 Gd1 Gd2 O6 116.9(5) . . . .
O11 Gd1 Gd2 O6 -90.3(5) . . . .
O12 Gd1 Gd2 O6 -162.2(4) 2_556 . . .
O2 Gd1 Gd2 O6 -156.7(5) . . . .
O4 Gd1 Gd2 O6 67.8(4) . . . .
O13 Gd1 Gd2 O6 -74.9(4) . . . .
O9 Gd1 Gd2 O6 135.0(4) . . . .
Gd1 Gd1 Gd2 O6 157.2(4) 2_556 . . .
Gd2 Gd1 Gd2 O6 -130.3(4) 2_556 . . .
O3 Gd1 Gd2 O7 -107.7(3) . . . .
O1 Gd1 Gd2 O7 -88.1(4) . . . .
O12 Gd1 Gd2 O7 11.8(4) . . . .
O11 Gd1 Gd2 O7 164.6(4) . . . .
O12 Gd1 Gd2 O7 92.7(3) 2_556 . . .
O2 Gd1 Gd2 O7 98.2(4) . . . .
O4 Gd1 Gd2 O7 -37.3(3) . . . .
O13 Gd1 Gd2 O7 180.0(3) . . . .
O9 Gd1 Gd2 O7 29.9(2) . . . .
Gd1 Gd1 Gd2 O7 52.1(2) 2_556 . . .
Gd2 Gd1 Gd2 O7 124.6(2) 2_556 . . .
O3 Gd1 Gd2 O5 167.9(4) . . . .
O1 Gd1 Gd2 O5 -172.4(5) . . . .
O12 Gd1 Gd2 O5 -72.6(4) . . . .
O11 Gd1 Gd2 O5 80.3(4) . . . .
O12 Gd1 Gd2 O5 8.3(4) 2_556 . . .
O2 Gd1 Gd2 O5 13.8(5) . . . .
O4 Gd1 Gd2 O5 -121.7(4) . . . .
O13 Gd1 Gd2 O5 95.6(4) . . . .
O9 Gd1 Gd2 O5 -54.5(3) . . . .
Gd1 Gd1 Gd2 O5 -32.2(3) 2_556 . . .
Gd2 Gd1 Gd2 O5 40.3(3) 2_556 . . .
O3 Gd1 Gd2 O14 32.0(3) . . . .
O1 Gd1 Gd2 O14 51.7(5) . . . .
O12 Gd1 Gd2 O14 151.5(4) . . . .
O11 Gd1 Gd2 O14 -55.6(4) . . . .
O12 Gd1 Gd2 O14 -127.6(3) 2_556 . . .
O2 Gd1 Gd2 O14 -122.1(4) . . . .
O4 Gd1 Gd2 O14 102.4(3) . . . .
O13 Gd1 Gd2 O14 -40.3(3) . . . .
O9 Gd1 Gd2 O14 169.6(3) . . . .
Gd1 Gd1 Gd2 O14 -168.1(3) 2_556 . . .
Gd2 Gd1 Gd2 O14 -95.6(3) 2_556 . . .
O3 Gd1 Gd2 O10 104.6(2) . . . .
O1 Gd1 Gd2 O10 124.2(4) . . . .
O12 Gd1 Gd2 O10 -135.9(3) . . . .
O11 Gd1 Gd2 O10 16.9(3) . . . .
O12 Gd1 Gd2 O10 -55.0(2) 2_556 . . .
O2 Gd1 Gd2 O10 -49.5(3) . . . .
O4 Gd1 Gd2 O10 175.0(2) . . . .
O13 Gd1 Gd2 O10 32.3(2) . . . .
O9 Gd1 Gd2 O10 -117.82(12) . . . .
Gd1 Gd1 Gd2 O10 -95.55(9) 2_556 . . .
Gd2 Gd1 Gd2 O10 -23.05(9) 2_556 . . .
O3 Gd1 Gd2 Gd2 127.6(2) . . . 2_556
O1 Gd1 Gd2 Gd2 147.3(4) . . . 2_556
O12 Gd1 Gd2 Gd2 -112.9(3) . . . 2_556
O11 Gd1 Gd2 Gd2 40.0(3) . . . 2_556
O12 Gd1 Gd2 Gd2 -31.94(18) 2_556 . . 2_556
O2 Gd1 Gd2 Gd2 -26.5(3) . . . 2_556
O4 Gd1 Gd2 Gd2 -161.95(18) . . . 2_556
O13 Gd1 Gd2 Gd2 55.4(2) . . . 2_556
O9 Gd1 Gd2 Gd2 -94.77(9) . . . 2_556
Gd1 Gd1 Gd2 Gd2 -72.51(3) 2_556 . . 2_556
O3 Gd1 Gd2 Gd1 -159.9(2) . . . 2_556
O1 Gd1 Gd2 Gd1 -140.2(4) . . . 2_556
O12 Gd1 Gd2 Gd1 -40.4(3) . . . 2_556
O11 Gd1 Gd2 Gd1 112.5(3) . . . 2_556
O12 Gd1 Gd2 Gd1 40.57(18) 2_556 . . 2_556
O2 Gd1 Gd2 Gd1 46.0(3) . . . 2_556
O4 Gd1 Gd2 Gd1 -89.45(19) . . . 2_556
O13 Gd1 Gd2 Gd1 127.9(2) . . . 2_556
O9 Gd1 Gd2 Gd1 -22.26(8) . . . 2_556
Gd2 Gd1 Gd2 Gd1 72.51(3) 2_556 . . 2_556
O3 Gd1 O1 C2 -148.8(13) . . . .
O12 Gd1 O1 C2 135.0(11) . . . .
O11 Gd1 O1 C2 -106.7(12) . . . .
O12 Gd1 O1 C2 10.6(14) 2_556 . . .
O2 Gd1 O1 C2 7.7(12) . . . .
O4 Gd1 O1 C2 135.0(13) . . . .
O13 Gd1 O1 C2 -67.5(12) . . . .
O9 Gd1 O1 C2 72.4(12) . . . .
Gd1 Gd1 O1 C2 73.1(13) 2_556 . . .
Gd2 Gd1 O1 C2 -168.3(10) . . . .
Gd2 Gd1 O1 C2 -46.9(14) 2_556 . . .
O3 Gd1 O2 C4 17.0(13) . . . .
O1 Gd1 O2 C4 -17.7(11) . . . .
O12 Gd1 O2 C4 -153.4(10) . . . .
O11 Gd1 O2 C4 119.8(11) . . . .
O12 Gd1 O2 C4 164.3(12) 2_556 . . .
O4 Gd1 O2 C4 -71.1(12) . . . .
O13 Gd1 O2 C4 65.1(11) . . . .
O9 Gd1 O2 C4 -122.7(12) . . . .
Gd1 Gd1 O2 C4 -161.9(11) 2_556 . . .
Gd2 Gd1 O2 C4 158.6(10) . . . .
Gd2 Gd1 O2 C4 136.9(11) 2_556 . . .
O1 Gd1 O3 C7 -49.4(11) . . . .
O12 Gd1 O3 C7 89.6(11) . . . .
O11 Gd1 O3 C7 156.7(12) . . . .
O12 Gd1 O3 C7 153.1(10) 2_556 . . .
O2 Gd1 O3 C7 -83.1(12) . . . .
O4 Gd1 O3 C7 21.9(11) . . . .
O13 Gd1 O3 C7 -129.4(12) . . . .
O9 Gd1 O3 C7 31.6(13) . . . .
Gd1 Gd1 O3 C7 95.4(11) 2_556 . . .
Gd2 Gd1 O3 C7 119.5(12) . . . .
Gd2 Gd1 O3 C7 163.6(11) 2_556 . . .
O3 Gd1 O4 C9 -16.8(10) . . . .
O1 Gd1 O4 C9 63.6(10) . . . .
O12 Gd1 O4 C9 -116.4(10) . . . .
O11 Gd1 O4 C9 -73.5(10) . . . .
O12 Gd1 O4 C9 -160.8(9) 2_556 . . .
O2 Gd1 O4 C9 117.9(10) . . . .
O13 Gd1 O4 C9 29.0(12) . . . .
O9 Gd1 O4 C9 170.2(11) . . . .
Gd1 Gd1 O4 C9 -151.1(10) 2_556 . . .
Gd2 Gd1 O4 C9 -88.9(10) . . . .
Gd2 Gd1 O4 C9 -114.8(9) 2_556 . . .
O12 Gd2 O5 C12 122.8(10) . . . .
O11 Gd2 O5 C12 165.3(11) 2_556 . . .
O8 Gd2 O5 C12 22.7(12) . . . .
O11 Gd2 O5 C12 -147.6(10) . . . .
O6 Gd2 O5 C12 -20.4(10) . . . .
O7 Gd2 O5 C12 67.5(10) . . . .
O14 Gd2 O5 C12 -65.5(11) . . . .
O10 Gd2 O5 C12 -120.2(11) . . . .
Gd2 Gd2 O5 C12 -159.7(10) 2_556 . . .
Gd1 Gd2 O5 C12 165.4(9) . . . .
Gd1 Gd2 O5 C12 138.9(10) 2_556 . . .
O12 Gd2 O6 C14 -103.8(11) . . . .
O11 Gd2 O6 C14 25.7(13) 2_556 . . .
O8 Gd2 O6 C14 -127.5(12) . . . .
O11 Gd2 O6 C14 140.0(11) . . . .
O7 Gd2 O6 C14 -53.8(11) . . . .
O5 Gd2 O6 C14 17.7(11) . . . .
O14 Gd2 O6 C14 152.9(12) . . . .
O10 Gd2 O6 C14 81.0(11) . . . .
Gd2 Gd2 O6 C14 85.1(12) 2_556 . . .
Gd1 Gd2 O6 C14 -168.1(9) . . . .
Gd1 Gd2 O6 C14 -33.7(14) 2_556 . . .
O12 Gd2 O7 C17 107.5(10) . . . .
O11 Gd2 O7 C17 175.5(9) 2_556 . . .
O8 Gd2 O7 C17 27.7(9) . . . .
O11 Gd2 O7 C17 116.3(9) . . . .
O6 Gd2 O7 C17 -45.5(9) . . . .
O5 Gd2 O7 C17 -116.4(10) . . . .
O14 Gd2 O7 C17 -9.2(11) . . . .
O10 Gd2 O7 C17 -126.2(9) . . . .
Gd2 Gd2 O7 C17 171.5(8) 2_556 . . .
Gd1 Gd2 O7 C17 100.5(9) . . . .
Gd1 Gd2 O7 C17 143.9(10) 2_556 . . .
O12 Gd2 O8 C19 -111.5(10) . . . .
O11 Gd2 O8 C19 -95.1(10) 2_556 . . .
O11 Gd2 O8 C19 -175.7(10) . . . .
O6 Gd2 O8 C19 54.7(10) . . . .
O7 Gd2 O8 C19 -31.8(10) . . . .
O5 Gd2 O8 C19 12.3(11) . . . .
O14 Gd2 O8 C19 122.7(10) . . . .
O10 Gd2 O8 C19 113.7(10) . . . .
Gd2 Gd2 O8 C19 -163.8(8) 2_556 . . .
Gd1 Gd2 O8 C19 -147.4(10) . . . .
Gd1 Gd2 O8 C19 -97.0(10) 2_556 . . .
O3 Gd1 O9 Gd1 106.2(4) . . . 2_556
O1 Gd1 O9 Gd1 179.4(2) . . . 2_556
O12 Gd1 O9 Gd1 39.81(19) . . . 2_556
O11 Gd1 O9 Gd1 -1.3(2) . . . 2_556
O12 Gd1 O9 Gd1 -39.65(19) 2_556 . . 2_556
O2 Gd1 O9 Gd1 -115.0(2) . . . 2_556
O4 Gd1 O9 Gd1 116.3(2) . . . 2_556
O13 Gd1 O9 Gd1 -103.5(4) . . . 2_556
Gd2 Gd1 O9 Gd1 28.72(2) . . . 2_556
Gd2 Gd1 O9 Gd1 -28.37(2) 2_556 . . 2_556
O12 Gd2 O10 Gd2 -0.6(2) . . . 2_556
O11 Gd2 O10 Gd2 -40.3(2) 2_556 . . 2_556
O8 Gd2 O10 Gd2 121.7(4) . . . 2_556
O11 Gd2 O10 Gd2 39.8(2) . . . 2_556
O6 Gd2 O10 Gd2 175.98(19) . . . 2_556
O7 Gd2 O10 Gd2 -106.9(3) . . . 2_556
O5 Gd2 O10 Gd2 -117.0(2) . . . 2_556
O14 Gd2 O10 Gd2 112.7(2) . . . 2_556
Gd1 Gd2 O10 Gd2 29.12(2) . . . 2_556
Gd1 Gd2 O10 Gd2 -28.75(2) 2_556 . . 2_556
O12 Gd2 O11 Gd2 99.4(3) . . . 2_556
O11 Gd2 O11 Gd2 26.4(3) 2_556 . . 2_556
O8 Gd2 O11 Gd2 168.6(3) . . . 2_556
O6 Gd2 O11 Gd2 -114.1(3) . . . 2_556
O7 Gd2 O11 Gd2 90.3(5) . . . 2_556
O5 Gd2 O11 Gd2 -19.4(4) . . . 2_556
O14 Gd2 O11 Gd2 -126.6(4) . . . 2_556
O10 Gd2 O11 Gd2 -46.2(2) . . . 2_556
Gd1 Gd2 O11 Gd2 115.9(4) . . . 2_556
Gd1 Gd2 O11 Gd2 62.9(2) 2_556 . . 2_556
O12 Gd2 O11 Gd1 -16.5(3) . . . .
O11 Gd2 O11 Gd1 -89.4(2) 2_556 . . .
O8 Gd2 O11 Gd1 52.7(3) . . . .
O6 Gd2 O11 Gd1 130.0(3) . . . .
O7 Gd2 O11 Gd1 -25.6(6) . . . .
O5 Gd2 O11 Gd1 -135.2(3) . . . .
O14 Gd2 O11 Gd1 117.5(4) . . . .
O10 Gd2 O11 Gd1 -162.0(3) . . . .
Gd2 Gd2 O11 Gd1 -115.9(4) 2_556 . . .
Gd1 Gd2 O11 Gd1 -52.9(2) 2_556 . . .
O3 Gd1 O11 Gd2 168.4(4) . . . 2_556
O1 Gd1 O11 Gd2 126.5(4) . . . 2_556
O12 Gd1 O11 Gd2 -93.1(3) . . . 2_556
O12 Gd1 O11 Gd2 -13.9(3) 2_556 . . 2_556
O2 Gd1 O11 Gd2 31.3(4) . . . 2_556
O4 Gd1 O11 Gd2 -136.5(3) . . . 2_556
O13 Gd1 O11 Gd2 86.1(3) . . . 2_556
O9 Gd1 O11 Gd2 -52.3(3) . . . 2_556
Gd1 Gd1 O11 Gd2 -53.3(2) 2_556 . . 2_556
Gd2 Gd1 O11 Gd2 -109.4(4) . . . 2_556
O3 Gd1 O11 Gd2 -82.1(3) . . . .
O1 Gd1 O11 Gd2 -124.0(4) . . . .
O12 Gd1 O11 Gd2 16.3(3) . . . .
O12 Gd1 O11 Gd2 95.5(3) 2_556 . . .
O2 Gd1 O11 Gd2 140.7(3) . . . .
O4 Gd1 O11 Gd2 -27.0(4) . . . .
O13 Gd1 O11 Gd2 -164.5(4) . . . .
O9 Gd1 O11 Gd2 57.1(3) . . . .
Gd1 Gd1 O11 Gd2 56.2(2) 2_556 . . .
Gd2 Gd1 O11 Gd2 109.4(4) 2_556 . . .
O11 Gd2 O12 Gd1 96.0(3) 2_556 . . .
O8 Gd2 O12 Gd1 -94.5(3) . . . .
O11 Gd2 O12 Gd1 16.7(3) . . . .
O6 Gd2 O12 Gd1 -117.6(4) . . . .
O7 Gd2 O12 Gd1 -168.7(3) . . . .
O5 Gd2 O12 Gd1 138.8(3) . . . .
O14 Gd2 O12 Gd1 -32.7(4) . . . .
O10 Gd2 O12 Gd1 56.5(3) . . . .
Gd2 Gd2 O12 Gd1 56.1(2) 2_556 . . .
Gd1 Gd2 O12 Gd1 110.0(4) 2_556 . . .
O11 Gd2 O12 Gd1 -14.1(3) 2_556 . . 2_556
O8 Gd2 O12 Gd1 155.5(4) . . . 2_556
O11 Gd2 O12 Gd1 -93.3(3) . . . 2_556
O6 Gd2 O12 Gd1 132.4(4) . . . 2_556
O7 Gd2 O12 Gd1 81.3(3) . . . 2_556
O5 Gd2 O12 Gd1 28.8(4) . . . 2_556
O14 Gd2 O12 Gd1 -142.8(3) . . . 2_556
O10 Gd2 O12 Gd1 -53.5(3) . . . 2_556
Gd2 Gd2 O12 Gd1 -54.0(2) 2_556 . . 2_556
Gd1 Gd2 O12 Gd1 -110.0(4) . . . 2_556
O3 Gd1 O12 Gd2 56.7(3) . . . .
O1 Gd1 O12 Gd2 126.3(4) . . . .
O11 Gd1 O12 Gd2 -16.7(3) . . . .
O12 Gd1 O12 Gd2 -88.5(2) 2_556 . . .
O2 Gd1 O12 Gd2 -129.7(3) . . . .
O4 Gd1 O12 Gd2 126.3(3) . . . .
O13 Gd1 O12 Gd2 -17.8(5) . . . .
O9 Gd1 O12 Gd2 -160.7(3) . . . .
Gd1 Gd1 O12 Gd2 -116.5(4) 2_556 . . .
Gd2 Gd1 O12 Gd2 -52.6(2) 2_556 . . .
O3 Gd1 O12 Gd1 173.2(3) . . . 2_556
O1 Gd1 O12 Gd1 -117.2(4) . . . 2_556
O11 Gd1 O12 Gd1 99.8(3) . . . 2_556
O12 Gd1 O12 Gd1 28.0(3) 2_556 . . 2_556
O2 Gd1 O12 Gd1 -13.2(4) . . . 2_556
O4 Gd1 O12 Gd1 -117.2(3) . . . 2_556
O13 Gd1 O12 Gd1 98.6(4) . . . 2_556
O9 Gd1 O12 Gd1 -44.2(2) . . . 2_556
Gd2 Gd1 O12 Gd1 116.5(4) . . . 2_556
Gd2 Gd1 O12 Gd1 63.85(19) 2_556 . . 2_556
Gd1 O1 C2 C3 0(2) . . . .
Gd1 O1 C2 C1 -171.4(9) . . . .
F2 C1 C2 O1 69.8(16) . . . .
F1 C1 C2 O1 -51.6(15) . . . .
F3 C1 C2 O1 -168.2(12) . . . .
F2 C1 C2 C3 -102.5(15) . . . .
F1 C1 C2 C3 136.0(12) . . . .
F3 C1 C2 C3 19.4(18) . . . .
O1 C2 C3 C4 -7(2) . . . .
C1 C2 C3 C4 164.6(13) . . . .
Gd1 O2 C4 C3 20(2) . . . .
Gd1 O2 C4 C5 -165.3(8) . . . .
C2 C3 C4 O2 -4(2) . . . .
C2 C3 C4 C5 -178.3(12) . . . .
O2 C4 C5 F5 23.8(17) . . . .
C3 C4 C5 F5 -161.1(12) . . . .
O2 C4 C5 F4 145.2(12) . . . .
C3 C4 C5 F4 -39.7(17) . . . .
O2 C4 C5 F6 -95.0(14) . . . .
C3 C4 C5 F6 80.1(15) . . . .
Gd1 O3 C7 C8 -18(2) . . . .
Gd1 O3 C7 C6 162.0(9) . . . .
F7 C6 C7 O3 -72.2(17) . . . .
F9 C6 C7 O3 47.5(19) . . . .
F8 C6 C7 O3 166.7(12) . . . .
F7 C6 C7 C8 107.8(16) . . . .
F9 C6 C7 C8 -132.5(15) . . . .
F8 C6 C7 C8 -13(2) . . . .
O3 C7 C8 C9 -4(2) . . . .
C6 C7 C8 C9 176.3(12) . . . .
Gd1 O4 C9 C8 7.4(19) . . . .
Gd1 O4 C9 C10 -167.6(8) . . . .
C7 C8 C9 O4 9(2) . . . .
C7 C8 C9 C10 -176.3(12) . . . .
O4 C9 C10 F12 -43.9(15) . . . .
C8 C9 C10 F12 140.6(12) . . . .
O4 C9 C10 F10 75.1(14) . . . .
C8 C9 C10 F10 -100.4(13) . . . .
O4 C9 C10 F11 -165.4(11) . . . .
C8 C9 C10 F11 19.1(17) . . . .
Gd2 O5 C12 C13 16(2) . . . .
Gd2 O5 C12 C11 -165.9(8) . . . .
C14 C13 C12 O5 4(2) . . . .
C14 C13 C12 C11 -174.1(12) . . . .
F14 C11 C12 O5 -173.4(14) . . . .
F13 C11 C12 O5 -53.3(16) . . . .
F15 C11 C12 O5 63.4(16) . . . .
F14 C11 C12 C13 5(2) . . . .
F13 C11 C12 C13 125.1(14) . . . .
F15 C11 C12 C13 -118.2(14) . . . .
Gd2 O6 C14 C13 -10(2) . . . .
Gd2 O6 C14 C15 169.4(8) . . . .
C12 C13 C14 O6 -8(2) . . . .
C12 C13 C14 C15 173.2(12) . . . .
O6 C14 C15 F18 53.8(16) . . . .
C13 C14 C15 F18 -126.9(14) . . . .
O6 C14 C15 F17 -65.0(15) . . . .
C13 C14 C15 F17 114.3(14) . . . .
O6 C14 C15 F16 173.4(12) . . . .
C13 C14 C15 F16 -7.3(19) . . . .
Gd2 O7 C17 C18 -20.5(18) . . . .
Gd2 O7 C17 C16 163.9(8) . . . .
F22 C16 C17 O7 171.0(12) . . . .
F20 C16 C17 O7 -69.2(15) . . . .
F21 C16 C17 O7 48.2(16) . . . .
F22 C16 C17 C18 -5.1(19) . . . .
F20 C16 C17 C18 114.7(14) . . . .
F21 C16 C17 C18 -127.9(13) . . . .
O7 C17 C18 C19 -1(2) . . . .
C16 C17 C18 C19 174.4(12) . . . .
Gd2 O8 C19 C18 28.1(18) . . . .
Gd2 O8 C19 C20 -155.7(9) . . . .
C17 C18 C19 O8 -2(2) . . . .
C17 C18 C19 C20 -178.5(13) . . . .
O8 C19 C20 F25 160.5(13) . . . .
C18 C19 C20 F25 -23.0(19) . . . .
O8 C19 C20 F23 30(2) . . . .
C18 C19 C20 F23 -153.4(15) . . . .
O8 C19 C20 F24 -82.6(14) . . . .
C18 C19 C20 F24 94.0(15) . . . .
C26 C21 C22 C23 0(3) . . . .
C21 C22 C23 C24 1(3) . . . .
C22 C23 C24 C25 -2(3) . . . .
C23 C24 C25 C26 1(3) . . . .
C24 C25 C26 C21 0(3) . . . .
C22 C21 C26 C25 -1(4) . . . .
C29 C27 C28 C29 -4.7(19) 2 . . .
C27 C28 C29 C27 2.8(18) . . . 2
